data_2220204
loop_
_publ_author_name
'Yehye, Wagee A.'
'Ariffin, Azhar'
'Rahman, Noorsaadah A.'
'Ng, Seik Weng'

_publ_section_title
;
 <i>N</i>'-(3-Bromo-5-chloro-2-hydroxybenzylidine)-2-hydroxybenzohydrazide
;
_journal_coeditor_code HB2857
_journal_issue 12
_journal_name_full 'Acta Crystallographica Section E'
_journal_page_first o2438
_journal_paper_doi 10.1107/S1600536808038634
_journal_volume 64
_journal_year 2008
_chemical_formula_iupac 'C14 H10 Br Cl N2 O3'
_chemical_formula_moiety 'C14 H10 Br Cl N2 O3'
_chemical_formula_sum 'C14 H10 Br Cl N2 O3'
_chemical_formula_weight 369.60
_chemical_name_systematic
;
<i>N</i>'-(3-Bromo-5-chloro-2-hydroxybenzylidine)-2-hydroxybenzohydrazide
;
_space_group_IT_number 14
_symmetry_cell_setting monoclinic
_symmetry_space_group_name_Hall '-P 2ybc'
_symmetry_space_group_name_H-M 'P 1 21/c 1'
_atom_sites_solution_hydrogens mixed
_atom_sites_solution_primary direct
_atom_sites_solution_secondary difmap
_audit_creation_method SHELXL-97
_cell_angle_alpha 90.00
_cell_angle_beta 106.4610(10)
_cell_angle_gamma 90.00
_cell_formula_units_Z 4
_cell_length_a 15.8387(3)
_cell_length_b 6.93190(10)
_cell_length_c 12.9951(3)
_cell_measurement_reflns_used 3691
_cell_measurement_temperature 100(2)
_cell_measurement_theta_max 28.2
_cell_measurement_theta_min 3.2
_cell_volume 1368.28(5)
_computing_cell_refinement 'SAINT (Bruker, 2007)'
_computing_data_collection 'APEX2 (Bruker, 2007)'
_computing_data_reduction 'SAINT (Bruker, 2007)'
_computing_molecular_graphics 'X-SEED (Barbour, 2001)'
_computing_publication_material 'publCIF (Westrip, 2008)'
_computing_structure_refinement 'SHELXL97 (Sheldrick, 2008)'
_computing_structure_solution 'SHELXS97 (Sheldrick, 2008)'
_diffrn_ambient_temperature 100(2)
_diffrn_measured_fraction_theta_full 1.000
_diffrn_measured_fraction_theta_max 1.000
_diffrn_measurement_device_type 'Bruker SMART APEX CCD'
_diffrn_measurement_method \w
_diffrn_radiation_monochromator graphite
_diffrn_radiation_source 'fine-focus sealed tube'
_diffrn_radiation_type MoK\a
_diffrn_radiation_wavelength 0.71073
_diffrn_reflns_av_R_equivalents 0.0380
_diffrn_reflns_av_sigmaI/netI 0.0356
_diffrn_reflns_limit_h_max 20
_diffrn_reflns_limit_h_min -20
_diffrn_reflns_limit_k_max 8
_diffrn_reflns_limit_k_min -9
_diffrn_reflns_limit_l_max 16
_diffrn_reflns_limit_l_min -16
_diffrn_reflns_number 12350
_diffrn_reflns_theta_full 27.50
_diffrn_reflns_theta_max 27.50
_diffrn_reflns_theta_min 1.34
_diffrn_standards_decay_% 0
_diffrn_standards_interval_count 0
_diffrn_standards_interval_time 0
_diffrn_standards_number 0
_exptl_absorpt_coefficient_mu 3.210
_exptl_absorpt_correction_T_max 0.856
_exptl_absorpt_correction_T_min 0.446
_exptl_absorpt_correction_type multi-scan
_exptl_absorpt_process_details '(SADABS; Sheldrick, 1996)'
_exptl_crystal_colour Yellow
_exptl_crystal_density_diffrn 1.794
_exptl_crystal_density_method 'not measured'
_exptl_crystal_description Plate
_exptl_crystal_F_000 736
_exptl_crystal_size_max 0.30
_exptl_crystal_size_mid 0.20
_exptl_crystal_size_min 0.05
_refine_diff_density_max 0.430
_refine_diff_density_min -0.414
_refine_ls_extinction_method none
_refine_ls_goodness_of_fit_ref 1.024
_refine_ls_hydrogen_treatment mixed
_refine_ls_matrix_type full
_refine_ls_number_parameters 202
_refine_ls_number_reflns 3136
_refine_ls_number_restraints 3
_refine_ls_restrained_S_all 1.024
_refine_ls_R_factor_all 0.0422
_refine_ls_R_factor_gt 0.0288
_refine_ls_shift/su_max 0.001
_refine_ls_shift/su_mean 0.001
_refine_ls_structure_factor_coef Fsqd
_refine_ls_weighting_details 'calc w=1/[\s^2^(Fo^2^)+(0.0353P)^2^+1.3959P] where P=(Fo^2^+2Fc^2^)/3'
_refine_ls_weighting_scheme calc
_refine_ls_wR_factor_gt 0.0682
_refine_ls_wR_factor_ref 0.0774
_reflns_number_gt 2545
_reflns_number_total 3136
_reflns_threshold_expression I>2\s(I)
_cod_data_source_file hb2857.cif
_cod_data_source_block I
_cod_depositor_comments
;
The following automatic conversions were performed:
'_symmetry_cell_setting' value 'Monoclinic' changed to 'monoclinic'
according to '/home/saulius/struct/CIF-dictionaries/cif_core.dic'
dictionary named 'cif_core.dic' version 2.4.1 from
2010-06-29.

'_exptl_absorpt_correction_type' value 'Multi-scan' changed
to 'multi-scan' according to
'/home/saulius/struct/CIF-dictionaries/cif_core.dic' dictionary named
'cif_core.dic' version 2.4.1 from 2010-06-29.

Automatic conversion script
Id: cif_fix_enum 1527 2010-12-29 10:47:43Z saulius 

The following automatic conversions were performed:

'_symmetry_cell_setting' value 'Monoclinic' changed to 'monoclinic'
according to /home/saulius/struct/CIF-dictionaries/cif_core.dic
dictionary named 'cif_core.dic' version 2.4.1 from
2010-06-29.

'_exptl_absorpt_correction_type' value 'Multi-scan'
changed to 'multi-scan' according to
/home/saulius/struct/CIF-dictionaries/cif_core.dic dictionary named
'cif_core.dic' version 2.4.1 from 2010-06-29.

Automatic conversion script
Id: cif_fix_values 1715 2011-07-08 13:25:40Z adriana 

The following automatic conversions were performed:

'_atom_sites_solution_hydrogens' value 'difmap and geom' was changed
to 'mixed'.

Automatic conversion script
Id: cif_fix_values 6452 2018-10-05 10:23:21Z andrius 
;
_cod_original_sg_symbol_H-M 'P 21/c'
_cod_database_code 2220204
_cod_database_fobs_code 2220204

loop_
_symmetry_equiv_pos_as_xyz
'x, y, z'
'-x, y+1/2, -z+1/2'
'-x, -y, -z'
'x, -y-1/2, z-1/2'

loop_
_atom_site_type_symbol
_atom_site_label
_atom_site_fract_x
_atom_site_fract_y
_atom_site_fract_z
_atom_site_U_iso_or_equiv
_atom_site_adp_type
_atom_site_calc_flag
_atom_site_refinement_flags
_atom_site_occupancy
Br Br1 0.145097(18) 0.43521(4) 0.04463(2) 0.02196(9) Uani d . 1
Cl Cl1 -0.04591(4) 0.45367(9) 0.33930(5) 0.01932(14) Uani d . 1
O O1 0.48671(11) 0.8436(3) 0.72174(14) 0.0186(4) Uani d D 1
H H1O 0.495(2) 0.837(5) 0.7879(9) 0.033(9) Uiso d D 1
O O2 0.52114(12) 0.6952(3) 0.42779(14) 0.0224(4) Uani d . 1
O O3 0.28679(12) 0.5844(3) 0.23371(14) 0.0184(4) Uani d D 1
H H3O 0.3254(15) 0.616(4) 0.2897(15) 0.027(9) Uiso d D 1
N N1 0.42237(13) 0.7471(3) 0.52022(16) 0.0142(4) Uani d D 1
H H1N 0.4157(17) 0.778(4) 0.5825(12) 0.015(7) Uiso d D 1
N N2 0.35545(13) 0.6804(3) 0.43620(16) 0.0154(4) Uani d . 1
C C1 0.56768(15) 0.8577(4) 0.70555(19) 0.0140(5) Uani d . 1
C C2 0.64075(16) 0.9151(4) 0.7881(2) 0.0163(5) Uani d . 1
H H2 0.6343 0.9445 0.8569 0.020 Uiso calc R 1
C C3 0.72242(16) 0.9295(4) 0.7702(2) 0.0171(5) Uani d . 1
H H3 0.7720 0.9670 0.8271 0.021 Uiso calc R 1
C C4 0.73279(16) 0.8897(4) 0.6701(2) 0.0174(5) Uani d . 1
H H4 0.7890 0.9010 0.6581 0.021 Uiso calc R 1
C C5 0.66035(16) 0.8333(4) 0.5875(2) 0.0158(5) Uani d . 1
H H5 0.6674 0.8061 0.5187 0.019 Uiso calc R 1
C C6 0.57684(15) 0.8157(3) 0.60395(19) 0.0131(5) Uani d . 1
C C7 0.50521(16) 0.7480(3) 0.51062(19) 0.0149(5) Uani d . 1
C C8 0.27901(16) 0.6691(4) 0.4507(2) 0.0154(5) Uani d . 1
H H8 0.2706 0.7070 0.5174 0.018 Uiso calc R 1
C C9 0.20470(16) 0.5978(3) 0.3648(2) 0.0155(5) Uani d . 1
C C10 0.21190(16) 0.5580(3) 0.2611(2) 0.0153(5) Uani d . 1
C C11 0.13777(17) 0.4882(4) 0.1845(2) 0.0162(5) Uani d . 1
C C12 0.05895(16) 0.4549(3) 0.2073(2) 0.0169(5) Uani d . 1
H H12 0.0095 0.4062 0.1538 0.020 Uiso calc R 1
C C13 0.05363(16) 0.4941(4) 0.3096(2) 0.0163(5) Uani d . 1
C C14 0.12487(17) 0.5652(3) 0.3880(2) 0.0171(5) Uani d . 1
H H14 0.1197 0.5921 0.4577 0.020 Uiso calc R 1

loop_
_atom_site_aniso_label
_atom_site_aniso_U_11
_atom_site_aniso_U_22
_atom_site_aniso_U_33
_atom_site_aniso_U_12
_atom_site_aniso_U_13
_atom_site_aniso_U_23
Br1 0.02322(15) 0.02735(15) 0.01301(13) -0.00167(11) 0.00141(10) -0.00143(11)
Cl1 0.0119(3) 0.0207(3) 0.0259(3) -0.0026(2) 0.0063(2) -0.0016(3)
O1 0.0127(9) 0.0334(10) 0.0096(8) -0.0027(8) 0.0032(7) -0.0009(8)
O2 0.0184(9) 0.0369(11) 0.0111(9) 0.0009(8) 0.0027(7) -0.0044(8)
O3 0.0149(9) 0.0247(10) 0.0149(9) -0.0035(7) 0.0029(7) -0.0025(8)
N1 0.0129(10) 0.0201(11) 0.0079(10) -0.0002(8) 0.0000(8) -0.0028(8)
N2 0.0148(10) 0.0162(10) 0.0113(10) 0.0002(8) -0.0027(8) -0.0009(8)
C1 0.0124(12) 0.0151(12) 0.0136(12) 0.0003(9) 0.0020(9) 0.0018(10)
C2 0.0162(12) 0.0192(12) 0.0122(12) -0.0016(10) 0.0018(10) -0.0003(10)
C3 0.0131(12) 0.0181(12) 0.0176(12) -0.0002(10) 0.0000(10) 0.0005(11)
C4 0.0127(12) 0.0188(13) 0.0209(13) 0.0007(10) 0.0052(10) 0.0017(10)
C5 0.0167(12) 0.0163(12) 0.0150(12) 0.0017(10) 0.0054(10) 0.0012(10)
C6 0.0137(11) 0.0127(11) 0.0113(11) 0.0010(9) 0.0008(9) 0.0021(9)
C7 0.0168(12) 0.0151(11) 0.0116(12) 0.0017(10) 0.0018(10) 0.0028(10)
C8 0.0170(12) 0.0144(12) 0.0124(11) 0.0013(10) 0.0005(10) -0.0014(10)
C9 0.0140(12) 0.0147(12) 0.0157(12) 0.0005(9) 0.0009(10) -0.0004(10)
C10 0.0144(12) 0.0133(12) 0.0177(12) 0.0022(9) 0.0038(10) 0.0040(10)
C11 0.0185(13) 0.0147(11) 0.0132(12) 0.0014(10) 0.0011(10) 0.0004(10)
C12 0.0140(12) 0.0152(12) 0.0175(13) -0.0008(10) -0.0021(10) -0.0002(10)
C13 0.0126(12) 0.0132(11) 0.0224(13) 0.0007(9) 0.0038(10) 0.0010(10)
C14 0.0188(12) 0.0150(12) 0.0166(12) 0.0020(10) 0.0037(10) 0.0003(10)

loop_
_atom_type_symbol
_atom_type_description
_atom_type_scat_dispersion_real
_atom_type_scat_dispersion_imag
_atom_type_scat_source
C C 0.0033 0.0016 'International Tables Vol C Tables 4.2.6.8 and 6.1.1.4'
H H 0.0000 0.0000 'International Tables Vol C Tables 4.2.6.8 and 6.1.1.4'
N N 0.0061 0.0033 'International Tables Vol C Tables 4.2.6.8 and 6.1.1.4'
O O 0.0106 0.0060 'International Tables Vol C Tables 4.2.6.8 and 6.1.1.4'
Cl Cl 0.1484 0.1585 'International Tables Vol C Tables 4.2.6.8 and 6.1.1.4'
Br Br -0.2901 2.4595 'International Tables Vol C Tables 4.2.6.8 and 6.1.1.4'

loop_
_geom_angle_atom_site_label_1
_geom_angle_atom_site_label_2
_geom_angle_atom_site_label_3
_geom_angle
C1 O1 H1O 106(2)
C10 O3 H3O 107(2)
C7 N1 N2 118.7(2)
C7 N1 H1N 117.4(18)
N2 N1 H1N 123.5(18)
C8 N2 N1 117.0(2)
O1 C1 C2 121.0(2)
O1 C1 C6 119.0(2)
C2 C1 C6 120.0(2)
C3 C2 C1 120.2(2)
C3 C2 H2 119.9
C1 C2 H2 119.9
C2 C3 C4 120.7(2)
C2 C3 H3 119.6
C4 C3 H3 119.6
C3 C4 C5 119.4(2)
C3 C4 H4 120.3
C5 C4 H4 120.3
C4 C5 C6 121.0(2)
C4 C5 H5 119.5
C6 C5 H5 119.5
C1 C6 C5 118.7(2)
C1 C6 C7 125.3(2)
C5 C6 C7 116.0(2)
O2 C7 N1 121.6(2)
O2 C7 C6 120.8(2)
N1 C7 C6 117.6(2)
N2 C8 C9 120.0(2)
N2 C8 H8 120.0
C9 C8 H8 120.0
C14 C9 C10 119.8(2)
C14 C9 C8 118.2(2)
C10 C9 C8 122.0(2)
O3 C10 C11 119.1(2)
O3 C10 C9 122.8(2)
C11 C10 C9 118.0(2)
C12 C11 C10 122.3(2)
C12 C11 Br1 118.63(19)
C10 C11 Br1 119.05(19)
C11 C12 C13 118.6(2)
C11 C12 H12 120.7
C13 C12 H12 120.7
C14 C13 C12 121.3(2)
C14 C13 Cl1 119.6(2)
C12 C13 Cl1 119.01(19)
C13 C14 C9 119.9(2)
C13 C14 H14 120.0
C9 C14 H14 120.0

loop_
_geom_bond_atom_site_label_1
_geom_bond_atom_site_label_2
_geom_bond_distance
Br1 C11 1.890(3)
Cl1 C13 1.749(3)
O1 C1 1.361(3)
O1 H1O 0.833(10)
O2 C7 1.229(3)
O3 C10 1.344(3)
O3 H3O 0.836(10)
N1 C7 1.353(3)
N1 N2 1.369(3)
N1 H1N 0.872(10)
N2 C8 1.279(3)
C1 C2 1.395(3)
C1 C6 1.399(3)
C2 C3 1.382(4)
C2 H2 0.9500
C3 C4 1.384(4)
C3 H3 0.9500
C4 C5 1.387(4)
C4 H4 0.9500
C5 C6 1.404(3)
C5 H5 0.9500
C6 C7 1.483(3)
C8 C9 1.459(3)
C8 H8 0.9500
C9 C14 1.399(4)
C9 C10 1.412(4)
C10 C11 1.393(3)
C11 C12 1.382(4)
C12 C13 1.383(4)
C12 H12 0.9500
C13 C14 1.379(4)
C14 H14 0.9500

loop_
_geom_hbond_atom_site_label_D
_geom_hbond_atom_site_label_H
_geom_hbond_atom_site_label_A
_geom_hbond_site_symmetry_A
_geom_hbond_distance_DH
_geom_hbond_distance_HA
_geom_hbond_distance_DA
_geom_hbond_angle_DHA
_geom_hbond_publ_flag
O1 H1o O2 4_576 0.830(10) 1.760(10) 2.591(2) 175(3) y
O3 H3o N2 . 0.840(10) 1.88(2) 2.632(3) 149(3) y
N1 H1n O1 . 0.870(10) 1.90(2) 2.614(3) 139(2) y

loop_
_geom_torsion_atom_site_label_1
_geom_torsion_atom_site_label_2
_geom_torsion_atom_site_label_3
_geom_torsion_atom_site_label_4
_geom_torsion
C7 N1 N2 C8 175.3(2)
O1 C1 C2 C3 -179.7(2)
C6 C1 C2 C3 -0.5(4)
C1 C2 C3 C4 0.8(4)
C2 C3 C4 C5 -0.6(4)
C3 C4 C5 C6 -0.1(4)
O1 C1 C6 C5 179.1(2)
C2 C1 C6 C5 -0.2(4)
O1 C1 C6 C7 -2.6(4)
C2 C1 C6 C7 178.1(2)
C4 C5 C6 C1 0.4(4)
C4 C5 C6 C7 -178.0(2)
N2 N1 C7 O2 1.8(4)
N2 N1 C7 C6 -178.3(2)
C1 C6 C7 O2 -172.2(2)
C5 C6 C7 O2 6.1(3)
C1 C6 C7 N1 7.9(4)
C5 C6 C7 N1 -173.8(2)
N1 N2 C8 C9 -179.6(2)
N2 C8 C9 C14 172.3(2)
N2 C8 C9 C10 -6.4(4)
C14 C9 C10 O3 -179.4(2)
C8 C9 C10 O3 -0.7(4)
C14 C9 C10 C11 0.5(4)
C8 C9 C10 C11 179.2(2)
O3 C10 C11 C12 179.1(2)
C9 C10 C11 C12 -0.9(4)
O3 C10 C11 Br1 -0.5(3)
C9 C10 C11 Br1 179.55(18)
C10 C11 C12 C13 0.6(4)
Br1 C11 C12 C13 -179.88(18)
C11 C12 C13 C14 0.1(4)
C11 C12 C13 Cl1 179.70(19)
C12 C13 C14 C9 -0.5(4)
Cl1 C13 C14 C9 179.98(18)
C10 C9 C14 C13 0.1(4)
C8 C9 C14 C13 -178.6(2)

loop_
_cod_related_entry_id
_cod_related_entry_database
_cod_related_entry_code
1 ChemSpider 21824329
